data_7232340
loop_
_publ_author_name
'You, Li-Xin'
'Xie, Shi-Yu'
'Xia, Cheng-Cai'
'Wang, Shu-Ju'
'Xiong, Gang'
'He, Yong-Ke'
'Dragutan, Ileana'
'Dragutan, Valerian'
'Fedin, Vladimir P.'
'Sun, Ya-Guang'

_publ_section_title
;
 Unprecedented homochiral 3D lanthanide coordination polymers with
 triple-stranded helical architecture constructed from a rigid achiral
 aryldicarboxylate ligand
;
_journal_issue 11
_journal_name_full CrystEngComm
_journal_page_first 1758
_journal_paper_doi 10.1039/C8CE01242C
_journal_volume 21
_journal_year 2019
_chemical_formula_moiety 'C42 H30 Eu2 N6 O14, 4(O)'
_chemical_formula_sum 'C42 H42 Eu2 N6 O18'
_chemical_formula_weight 1222.76
_space_group_crystal_system tetragonal
_space_group_IT_number 78
_space_group_name_Hall 'P 4cw'
_space_group_name_H-M_alt 'P 43'
_symmetry_space_group_name_Hall 'P 4cw'
_symmetry_space_group_name_H-M 'P 43'
_atom_sites_solution_hydrogens mixed
_atom_sites_solution_primary dual
_audit_creation_date 2019-01-28
_audit_creation_method
;
Olex2 1.2
(compiled 2018.05.29 svn.r3508 for OlexSys, GUI svn.r5506)
;
_audit_update_record
;
2019-02-07 deposited with the CCDC.
2019-02-08 downloaded from the CCDC.
;
_cell_angle_alpha 90
_cell_angle_beta 90
_cell_angle_gamma 90
_cell_formula_units_Z 4
_cell_length_a 17.5481(11)
_cell_length_b 17.5481(11)
_cell_length_c 14.5406(11)
_cell_measurement_reflns_used 11710
_cell_measurement_temperature 293
_cell_measurement_theta_max 27.5
_cell_measurement_theta_min 3.0
_cell_volume 4477.6(5)
_computing_cell_refinement
;
CrystalClear-SM Expert 2.0 r1 (Rigaku, 2009)
;
_computing_data_collection
;
CrystalClear-SM Expert 2.0 r1 (Rigaku, 2009)
;
_computing_data_reduction
;
CrystalClear-SM Expert 2.0 r1 (Rigaku, 2009)
;
_computing_molecular_graphics 'Olex2 (Dolomanov et al., 2009)'
_computing_publication_material 'Olex2 (Dolomanov et al., 2009)'
_computing_structure_refinement 'ShelXL (Sheldrick, 2015)'
_computing_structure_solution 'ShelXT (Sheldrick, 2015)'
_diffrn_ambient_temperature 293
_diffrn_detector CCD
_diffrn_detector_area_resol_mean 13.6612
_diffrn_measured_fraction_theta_full 0.996
_diffrn_measured_fraction_theta_max 0.996
_diffrn_measurement_details
;
scan:
    Number of images: 180
               Slice: -60.0000 - 120.0000
         Image width: 1.0000
            Exp time: 20.0000
       Rotation axis: Omega
               Omega: 0.0000
                 Chi: 54.0000
                 Phi: 0.0000
                 XTD: 50.1175
              2theta: 29.8994
scan:
    Number of images: 180
               Slice: -60.0000 - 120.0000
         Image width: 1.0000
            Exp time: 20.0000
       Rotation axis: Omega
               Omega: 0.0000
                 Chi: 54.0000
                 Phi: 120.0000
                 XTD: 50.1175
              2theta: 29.8994
scan:
    Number of images: 180
               Slice: -60.0000 - 120.0000
         Image width: 1.0000
            Exp time: 20.0000
       Rotation axis: Omega
               Omega: 0.0000
                 Chi: 54.0000
                 Phi: 240.0000
                 XTD: 50.1175
              2theta: 29.8994
;
_diffrn_measurement_device
;
XtaLABmini: Fixed Chi 2 circle
;
_diffrn_measurement_device_type
;
Rigaku Mercury375R (2x2 bin mode)
;
_diffrn_measurement_method 'profile data from \w-scans'
_diffrn_measurement_specimen_support Fiber
_diffrn_orient_matrix_type d*Trek
_diffrn_orient_matrix_UB_11 0.025342
_diffrn_orient_matrix_UB_12 -0.002595
_diffrn_orient_matrix_UB_13 -0.050975
_diffrn_orient_matrix_UB_21 0.050312
_diffrn_orient_matrix_UB_22 -0.008313
_diffrn_orient_matrix_UB_23 0.025436
_diffrn_orient_matrix_UB_31 -0.010372
_diffrn_orient_matrix_UB_32 -0.067965
_diffrn_orient_matrix_UB_33 -0.001697
_diffrn_radiation_monochromator 'Graphite Monochromator'
_diffrn_radiation_type MoK\a
_diffrn_radiation_wavelength 0.71075
_diffrn_reflns_av_R_equivalents 0.1041
_diffrn_reflns_av_unetI/netI 0.0744
_diffrn_reflns_Laue_measured_fraction_full 0.996
_diffrn_reflns_Laue_measured_fraction_max 0.996
_diffrn_reflns_limit_h_max 20
_diffrn_reflns_limit_h_min -20
_diffrn_reflns_limit_k_max 20
_diffrn_reflns_limit_k_min -20
_diffrn_reflns_limit_l_max 17
_diffrn_reflns_limit_l_min -17
_diffrn_reflns_number 37454
_diffrn_reflns_point_group_measured_fraction_full 0.995
_diffrn_reflns_point_group_measured_fraction_max 0.995
_diffrn_reflns_theta_full 25.007
_diffrn_reflns_theta_max 25.007
_diffrn_reflns_theta_min 3.033
_diffrn_source 'Sealed Tube'
_diffrn_source_current 12.0
_diffrn_source_power 0.6
_diffrn_source_voltage 50.0
_exptl_absorpt_coefficient_mu 2.860
_exptl_absorpt_correction_T_max 1.000
_exptl_absorpt_correction_T_min 0.782
_exptl_absorpt_correction_type multi-scan
_exptl_crystal_colour Colorless
_exptl_crystal_density_diffrn 1.814
_exptl_crystal_description Prism
_exptl_crystal_F_000 2424
_exptl_crystal_size_max 0.2
_exptl_crystal_size_mid 0.2
_exptl_crystal_size_min 0.2
_refine_diff_density_max 1.211
_refine_diff_density_min -1.177
_refine_diff_density_rms 0.174
_refine_ls_abs_structure_details
;
 Flack x determined using 3134 quotients [(I+)-(I-)]/[(I+)+(I-)]
 (Parsons, Flack and Wagner, Acta Cryst. B69 (2013) 249-259).
;
_refine_ls_abs_structure_Flack -0.072(19)
_refine_ls_extinction_method none
_refine_ls_goodness_of_fit_ref 1.108
_refine_ls_hydrogen_treatment constr
_refine_ls_matrix_type full
_refine_ls_number_parameters 541
_refine_ls_number_reflns 7850
_refine_ls_number_restraints 91
_refine_ls_restrained_S_all 1.102
_refine_ls_R_factor_all 0.0636
_refine_ls_R_factor_gt 0.0572
_refine_ls_shift/su_max 0.000
_refine_ls_shift/su_mean 0.000
_refine_ls_structure_factor_coef Fsqd
_refine_ls_weighting_details 'w=1/[\s^2^(Fo^2^)+(0.0278P)^2^+54.0296P] where P=(Fo^2^+2Fc^2^)/3'
_refine_ls_weighting_scheme calc
_refine_ls_wR_factor_gt 0.1259
_refine_ls_wR_factor_ref 0.1318
_reflns_Friedel_coverage 0.916
_reflns_Friedel_fraction_full 0.994
_reflns_Friedel_fraction_max 0.994
_reflns_number_gt 7284
_reflns_number_total 7850
_reflns_threshold_expression 'I > 2\s(I)'
_cod_data_source_file c8ce01242c2.cif
_cod_data_source_block shelx_CCDC1
_cod_depositor_comments
;
The following automatic conversions were performed:

'_exptl_absorpt_correction_type' value 'Multi-scan' changed to
'multi-scan' according to
/home/data/users/saulius/crontab/automatic-downloads/rss-feeds/RSC/lib/dictionaries/cif_core.dic
dictionary named 'cif_core.dic' version 2.4.2 from 2011-04-26.

Automatic conversion script
Id: cif_fix_values 4973 2017-02-22 13:04:09Z antanas 

 Adding full bibliography for 7232339--7232346.cif.
;
_cod_original_cell_volume 4477.6(7)
_cod_database_code 7232340
_shelx_shelxl_version_number 2016/6
_shelx_space_group_comment
;
The symmetry employed for this shelxl refinement is uniquely defined
by the following loop, which should always be used as a source of
symmetry information in preference to the above space-group names.
They are only intended as comments.
;
_shelx_estimated_absorpt_t_max 0.599
_shelx_estimated_absorpt_t_min 0.599
_olex2_refinement_description
;
1. Fixed Uiso
 At 1.2 times of:
  All C(H) groups, All C(H,H) groups, All N(H) groups
2. Uiso/Uaniso restraints and constraints
C33 \\sim C34 \\sim C35 \\sim C30 \\sim C31 \\sim C32: within 3.8A with sigma
of 0.01 and sigma for terminal atoms of 0.01
3.a Riding coordinates:
 N5(H5A)
3.b Secondary CH2 refined with riding coordinates:
 C23(H23A,H23B), C9(H9A,H9B), C37(H37A,H37B)
3.c Aromatic/amide H refined with riding coordinates:
 C35(H35), C33(H33), C31(H31), C3(H3), C5(H5), C7(H7), N1(H1), C21(H21),
 C19(H19), C17(H17), C14(H14), C13(H13), C12(H12), C11(H11), C26(H26), C25(H25),
  C28(H28), C27(H27), C40(H40), C39(H39), C42(H42), C41(H41), N3(H3A)
3.d Fitted hexagon refined as free rotating group:
 C30(C35,C34,C33,C32,C31), C2(C3,C4,C5,C6,C7), C21(C20,C19,C18,C17,C16),
 C10(C14,C13,N2,C12,C11), N4(C26,C25,C24,C28,C27), N6(C40,C39,C38,C42,C41)
;
_olex2_submission_special_instructions 'No special instructions were received'

loop_
_space_group_symop_operation_xyz
'x, y, z'
'-x, -y, z+1/2'
'-y, x, z+3/4'
'y, -x, z+1/4'

loop_
_atom_site_label
_atom_site_type_symbol
_atom_site_fract_x
_atom_site_fract_y
_atom_site_fract_z
_atom_site_U_iso_or_equiv
_atom_site_adp_type
_atom_site_occupancy
_atom_site_site_symmetry_order
_atom_site_calc_flag
_atom_site_refinement_flags_posn
_atom_site_refinement_flags_adp
Eu1 Eu 0.37949(4) 0.53271(4) 0.60421(5) 0.01527(19) Uani 1 1 d . .
Eu2 Eu 0.08759(5) 0.09396(5) 0.46389(5) 0.0181(2) Uani 1 1 d . .
O10 O 0.4074(8) 0.4928(7) 0.3759(9) 0.033(3) Uani 1 1 d . .
O1 O 0.0583(8) 0.0351(8) 0.6894(9) 0.031(3) Uani 1 1 d . .
O11 O 0.5363(7) 0.5633(8) 0.0735(9) 0.030(3) Uani 1 1 d . .
O9 O 0.3786(8) 0.5923(7) 0.4618(9) 0.032(3) Uani 1 1 d . .
O6 O 0.0311(8) 0.2161(7) 0.4280(9) 0.032(3) Uani 1 1 d . .
O14 O 0.3385(7) 0.6419(7) 0.6798(9) 0.026(3) Uani 1 1 d . .
O12 O 0.4700(8) 0.6466(8) -0.0091(8) 0.034(3) Uani 1 1 d . .
O13 O 0.2038(8) 0.0786(8) 0.5457(10) 0.037(3) Uani 1 1 d . .
O8 O 0.2382(7) 0.5430(7) 0.5932(10) 0.034(3) Uani 1 1 d . .
O4 O -0.0944(9) 0.0334(8) 0.9900(11) 0.042(4) Uani 1 1 d . .
O7 O 0.2963(7) 0.4407(7) 0.5426(9) 0.031(3) Uani 1 1 d . .
O2 O 0.0430(8) 0.1374(8) 0.6032(10) 0.040(3) Uani 1 1 d . .
O3 O -0.0688(9) 0.1373(9) 1.0697(9) 0.042(4) Uani 1 1 d . .
O5 O 0.1538(7) 0.2127(6) 0.4562(10) 0.028(3) Uani 1 1 d . .
C22 C 0.2346(10) 0.4796(9) 0.5588(12) 0.021(4) Uani 1 1 d . .
C1 C 0.0373(11) 0.1018(12) 0.6791(12) 0.025(4) Uani 1 1 d . .
C30 C 0.4013(7) 0.6146(6) 0.3039(6) 0.026(3) Uani 1 1 d . U
C35 C 0.4387(7) 0.5908(5) 0.2248(7) 0.027(3) Uani 1 1 d G U
H35 H 0.460846 0.542643 0.222497 0.032 Uiso 1 1 calc R .
C34 C 0.4432(7) 0.6389(6) 0.1490(6) 0.027(3) Uani 1 1 d G U
C33 C 0.4102(7) 0.7108(6) 0.1524(6) 0.025(3) Uani 1 1 d G U
H33 H 0.413132 0.742980 0.101660 0.029 Uiso 1 1 calc R .
C32 C 0.3727(7) 0.7347(5) 0.2315(7) 0.027(3) Uani 1 1 d G U
C31 C 0.3682(7) 0.6866(6) 0.3073(6) 0.027(3) Uani 1 1 d G U
H31 H 0.343136 0.702516 0.360216 0.032 Uiso 1 1 calc R .
C29 C 0.3952(10) 0.5626(11) 0.3866(13) 0.025(4) Uani 1 1 d . .
C15 C 0.0911(10) 0.2504(10) 0.4521(13) 0.028(4) Uani 1 1 d . .
C36 C 0.4856(11) 0.6136(10) 0.0654(12) 0.024(4) Uani 1 1 d . .
C2 C -0.0004(7) 0.1438(6) 0.7556(6) 0.025(4) Uani 1 1 d . .
C3 C -0.0139(7) 0.2216(6) 0.7478(6) 0.024(4) Uani 1 1 d G .
H3 H -0.001372 0.247017 0.693745 0.029 Uiso 1 1 calc R .
C4 C -0.0462(8) 0.2613(4) 0.8207(7) 0.027(4) Uani 1 1 d G .
C5 C -0.0650(7) 0.2232(6) 0.9014(6) 0.028(4) Uani 1 1 d G .
H5 H -0.086611 0.249832 0.950216 0.034 Uiso 1 1 calc R .
C6 C -0.0514(7) 0.1455(6) 0.9092(6) 0.022(4) Uani 1 1 d G .
C7 C -0.0191(7) 0.1057(4) 0.8363(7) 0.027(4) Uani 1 1 d G .
H7 H -0.010055 0.053709 0.841522 0.033 Uiso 1 1 calc R .
C8 C -0.0741(10) 0.1020(11) 0.9944(12) 0.026(4) Uani 1 1 d . .
N1 N -0.0620(12) 0.3382(10) 0.8101(12) 0.044(5) Uani 1 1 d . .
H1 H -0.039810 0.362791 0.766449 0.053 Uiso 1 1 calc R .
N5 N 0.3415(11) 0.8083(11) 0.2362(11) 0.044(5) Uani 1 1 d . .
H5A H 0.297959 0.806029 0.263152 0.053 Uiso 1 1 d R .
C21 C 0.1592(5) 0.3675(6) 0.5015(9) 0.024(4) Uani 1 1 d . .
H21 H 0.204885 0.342670 0.489273 0.029 Uiso 1 1 calc R .
C20 C 0.1597(5) 0.4411(6) 0.5367(9) 0.024(4) Uani 1 1 d G .
C19 C 0.0913(6) 0.4782(5) 0.5550(9) 0.030(4) Uani 1 1 d G .
H19 H 0.091693 0.527455 0.578600 0.036 Uiso 1 1 calc R .
C18 C 0.0225(5) 0.4416(7) 0.5381(10) 0.033(4) Uani 1 1 d G .
C17 C 0.0220(5) 0.3680(7) 0.5029(9) 0.032(4) Uani 1 1 d G .
H17 H -0.024097 0.343541 0.491530 0.039 Uiso 1 1 calc R .
C16 C 0.0903(6) 0.3309(5) 0.4846(8) 0.024(4) Uani 1 1 d G .
O16 O 0.1792(10) 0.7035(11) 0.5968(16) 0.074(6) Uani 1 1 d . .
C10 C -0.1343(9) 0.4547(6) 0.8259(11) 0.039(5) Uani 1 1 d . .
C14 C -0.0763(7) 0.5062(8) 0.8061(11) 0.049(6) Uani 1 1 d G .
H14 H -0.025733 0.492494 0.815683 0.058 Uiso 1 1 calc R .
C13 C -0.0940(9) 0.5780(7) 0.7720(11) 0.054(7) Uani 1 1 d G .
H13 H -0.055212 0.612427 0.758744 0.065 Uiso 1 1 calc R .
N2 N -0.1696(10) 0.5984(7) 0.7577(11) 0.060(6) Uani 1 1 d G .
C12 C -0.2275(7) 0.5470(10) 0.7775(12) 0.069(8) Uani 1 1 d G .
H12 H -0.278139 0.560645 0.767984 0.082 Uiso 1 1 calc R .
C11 C -0.2099(8) 0.4751(9) 0.8117(12) 0.067(8) Uani 1 1 d G .
H11 H -0.248661 0.440712 0.824923 0.081 Uiso 1 1 calc R .
O18 O -0.0804(13) 0.7698(12) 0.5865(17) 0.091(7) Uani 1 1 d . .
N4 N -0.2465(8) 0.3866(9) 0.3231(8) 0.053(5) Uani 1 1 d . .
C26 C -0.2777(6) 0.3765(9) 0.4102(10) 0.054(7) Uani 1 1 d G .
H26 H -0.326127 0.355608 0.416488 0.064 Uiso 1 1 calc R .
C25 C -0.2365(8) 0.3975(10) 0.4877(8) 0.057(7) Uani 1 1 d G .
H25 H -0.257293 0.390710 0.545954 0.069 Uiso 1 1 calc R .
C24 C -0.1641(7) 0.4287(9) 0.4783(8) 0.041(5) Uani 1 1 d G .
C28 C -0.1329(6) 0.4389(9) 0.3912(10) 0.058(7) Uani 1 1 d G .
H28 H -0.084483 0.459717 0.384891 0.070 Uiso 1 1 calc R .
C27 C -0.1742(8) 0.4178(10) 0.3137(8) 0.052(6) Uani 1 1 d G .
H27 H -0.153316 0.424616 0.255423 0.062 Uiso 1 1 calc R .
N6 N 0.1716(8) 0.7918(9) -0.0487(9) 0.053(5) Uani 1 1 d . .
C40 C 0.1485(7) 0.7976(10) 0.0424(10) 0.065(8) Uani 1 1 d G .
H40 H 0.098136 0.787806 0.058285 0.079 Uiso 1 1 calc R .
C39 C 0.2008(9) 0.8179(10) 0.1100(7) 0.062(7) Uani 1 1 d G .
H39 H 0.185358 0.821800 0.170952 0.075 Uiso 1 1 calc R .
C38 C 0.2762(8) 0.8325(9) 0.0863(8) 0.044(6) Uani 1 1 d G .
C42 C 0.2992(7) 0.8267(10) -0.0049(10) 0.051(6) Uani 1 1 d G .
H42 H 0.349658 0.836442 -0.020732 0.062 Uiso 1 1 calc R .
C41 C 0.2470(8) 0.8063(10) -0.0724(7) 0.060(7) Uani 1 1 d G .
H41 H 0.262437 0.802448 -0.133401 0.072 Uiso 1 1 calc R .
N3 N -0.0435(10) 0.4845(11) 0.5513(15) 0.048(5) Uani 1 1 d . .
H3A H -0.040059 0.533360 0.551260 0.057 Uiso 1 1 calc R .
O15 O 0.1961(14) 0.2509(12) 0.205(2) 0.097(7) Uani 1 1 d . .
O17 O 0.0183(15) 0.6484(13) 0.607(2) 0.106(8) Uani 1 1 d . .
C23 C -0.1175(12) 0.4503(16) 0.5651(16) 0.050(6) Uani 1 1 d . .
H23A H -0.147898 0.485324 0.601444 0.060 Uiso 1 1 calc R .
H23B H -0.110565 0.404546 0.601581 0.060 Uiso 1 1 calc R .
C9 C -0.1136(17) 0.3784(13) 0.8689(16) 0.062(8) Uani 1 1 d . .
H9A H -0.090042 0.386669 0.928462 0.074 Uiso 1 1 calc R .
H9B H -0.159346 0.348353 0.878012 0.074 Uiso 1 1 calc R .
C37 C 0.3352(15) 0.8584(13) 0.1600(16) 0.048(6) Uani 1 1 d . .
H37A H 0.384798 0.862974 0.130948 0.058 Uiso 1 1 calc R .
H37B H 0.320899 0.908524 0.182217 0.058 Uiso 1 1 calc R .

loop_
_atom_site_aniso_label
_atom_site_aniso_U_11
_atom_site_aniso_U_22
_atom_site_aniso_U_33
_atom_site_aniso_U_23
_atom_site_aniso_U_13
_atom_site_aniso_U_12
Eu1 0.0166(4) 0.0181(4) 0.0111(3) 0.0012(3) -0.0004(3) -0.0010(3)
Eu2 0.0233(5) 0.0182(4) 0.0128(4) -0.0022(3) 0.0027(3) -0.0020(3)
O10 0.041(8) 0.027(7) 0.032(8) 0.001(6) 0.011(6) 0.013(6)
O1 0.032(7) 0.032(8) 0.030(8) -0.006(6) 0.006(6) 0.003(6)
O11 0.029(7) 0.037(8) 0.025(7) -0.001(6) 0.003(5) 0.017(6)
O9 0.046(8) 0.037(7) 0.013(6) 0.011(6) 0.007(7) -0.005(6)
O6 0.036(8) 0.023(7) 0.038(8) -0.010(6) -0.008(6) -0.006(6)
O14 0.027(7) 0.021(6) 0.031(7) -0.011(5) -0.008(5) 0.001(5)
O12 0.036(8) 0.050(9) 0.015(7) 0.003(6) 0.008(6) 0.003(6)
O13 0.029(8) 0.041(8) 0.040(8) 0.006(7) -0.008(6) -0.006(6)
O8 0.020(6) 0.036(8) 0.047(9) -0.014(7) -0.012(6) -0.001(5)
O4 0.061(10) 0.017(7) 0.047(10) 0.003(6) 0.012(8) -0.009(6)
O7 0.019(7) 0.031(7) 0.042(8) -0.022(6) 0.002(6) -0.008(5)
O2 0.049(9) 0.052(9) 0.019(7) -0.008(7) 0.014(7) 0.016(7)
O3 0.054(10) 0.060(10) 0.011(6) 0.006(6) 0.009(6) -0.011(8)
O5 0.030(7) 0.016(6) 0.038(7) 0.005(6) -0.001(6) -0.004(5)
C22 0.032(10) 0.010(8) 0.022(9) 0.006(7) -0.002(7) 0.006(7)
C1 0.031(10) 0.035(11) 0.010(8) -0.006(8) 0.004(7) -0.008(8)
C30 0.031(6) 0.027(6) 0.018(6) 0.003(5) -0.001(5) 0.013(5)
C35 0.033(6) 0.032(6) 0.016(6) 0.003(5) 0.004(5) 0.012(5)
C34 0.029(6) 0.032(6) 0.019(6) 0.001(5) 0.001(5) 0.017(5)
C33 0.033(6) 0.025(6) 0.016(6) 0.010(5) 0.003(5) 0.015(5)
C32 0.032(6) 0.028(6) 0.019(6) 0.006(5) 0.005(5) 0.017(5)
C31 0.033(6) 0.029(6) 0.018(6) 0.003(5) 0.001(5) 0.014(5)
C29 0.015(9) 0.036(11) 0.024(10) 0.009(8) -0.001(7) -0.007(8)
C15 0.029(10) 0.028(10) 0.027(10) 0.002(8) -0.004(8) -0.009(8)
C36 0.030(10) 0.026(10) 0.017(8) -0.002(7) 0.007(8) 0.001(8)
C2 0.032(10) 0.027(10) 0.015(8) 0.008(7) -0.001(8) 0.006(8)
C3 0.028(10) 0.029(10) 0.014(8) 0.007(7) 0.003(7) -0.001(8)
C4 0.046(11) 0.015(8) 0.020(9) 0.007(7) -0.001(8) -0.008(8)
C5 0.042(11) 0.020(9) 0.023(9) -0.004(7) 0.008(8) 0.006(8)
C6 0.030(10) 0.030(10) 0.006(8) 0.007(7) 0.000(7) -0.002(7)
C7 0.038(11) 0.029(10) 0.015(9) 0.003(7) 0.009(8) 0.005(8)
C8 0.020(9) 0.042(12) 0.014(9) 0.005(8) 0.007(7) 0.009(8)
N1 0.071(14) 0.029(10) 0.032(9) 0.005(8) 0.016(9) 0.012(9)
N5 0.053(12) 0.054(12) 0.025(9) 0.011(8) 0.006(8) 0.034(9)
C21 0.018(9) 0.025(9) 0.029(9) -0.009(8) 0.000(7) 0.000(7)
C20 0.031(10) 0.020(9) 0.021(9) 0.000(7) -0.014(8) 0.003(7)
C19 0.013(9) 0.038(11) 0.037(11) -0.012(9) -0.003(8) 0.010(8)
C18 0.021(10) 0.044(12) 0.034(10) -0.011(10) -0.007(8) 0.002(8)
C17 0.025(10) 0.040(12) 0.032(10) -0.007(9) -0.002(8) 0.001(8)
C16 0.023(9) 0.023(9) 0.028(10) -0.002(7) -0.014(7) -0.008(7)
O16 0.064(12) 0.071(12) 0.086(14) -0.009(12) -0.018(12) 0.030(10)
C10 0.054(14) 0.027(11) 0.037(12) 0.001(9) 0.014(10) 0.006(9)
C14 0.054(15) 0.037(13) 0.054(15) -0.007(11) -0.001(12) 0.009(11)
C13 0.076(19) 0.029(12) 0.057(16) -0.003(11) 0.000(14) 0.009(12)
N2 0.11(2) 0.032(11) 0.043(11) 0.001(9) 0.004(12) 0.028(12)
C12 0.068(19) 0.08(2) 0.060(18) 0.022(16) 0.013(15) 0.009(16)
C11 0.059(17) 0.08(2) 0.060(17) 0.014(16) 0.020(14) 0.010(15)
O18 0.102(17) 0.072(13) 0.100(18) -0.041(13) -0.012(14) -0.023(12)
N4 0.048(12) 0.060(13) 0.050(12) 0.008(10) -0.017(10) -0.011(10)
C26 0.047(15) 0.054(15) 0.060(16) 0.015(13) -0.009(12) -0.015(12)
C25 0.019(11) 0.10(2) 0.054(16) -0.004(14) 0.000(10) 0.004(12)
C24 0.029(11) 0.044(12) 0.048(14) -0.011(11) -0.015(10) 0.011(9)
C28 0.046(15) 0.070(18) 0.058(16) 0.009(14) -0.007(13) 0.000(13)
C27 0.042(14) 0.068(17) 0.045(13) 0.006(12) -0.008(11) -0.003(12)
N6 0.061(13) 0.054(12) 0.045(12) 0.016(10) -0.014(10) 0.015(10)
C40 0.069(19) 0.08(2) 0.050(16) 0.017(15) 0.017(14) 0.001(15)
C39 0.052(15) 0.10(2) 0.034(13) -0.005(15) -0.002(13) 0.016(14)
C38 0.056(14) 0.039(12) 0.036(12) 0.020(10) -0.003(10) 0.017(10)
C42 0.041(13) 0.080(19) 0.033(12) 0.005(12) 0.001(10) -0.001(12)
C41 0.053(16) 0.09(2) 0.040(14) 0.013(14) -0.013(12) 0.001(14)
N3 0.021(9) 0.045(11) 0.076(14) -0.024(10) 0.000(9) 0.012(8)
O15 0.111(19) 0.061(13) 0.12(2) -0.018(14) 0.019(17) 0.004(12)
O17 0.12(2) 0.074(15) 0.12(2) 0.006(16) 0.051(18) 0.011(14)
C23 0.032(12) 0.079(18) 0.039(12) -0.016(12) 0.000(10) 0.012(12)
C9 0.12(2) 0.036(13) 0.033(13) 0.007(10) 0.024(14) 0.037(14)
C37 0.075(18) 0.030(11) 0.040(13) 0.009(10) 0.007(12) 0.014(12)

loop_
_atom_type_symbol
_atom_type_description
_atom_type_scat_dispersion_real
_atom_type_scat_dispersion_imag
_atom_type_scat_source
C C 0.0033 0.0016 'International Tables Vol C Tables 4.2.6.8 and 6.1.1.4'
H H 0.0000 0.0000 'International Tables Vol C Tables 4.2.6.8 and 6.1.1.4'
Eu Eu -0.1578 3.6682 'International Tables Vol C Tables 4.2.6.8 and 6.1.1.4'
N N 0.0061 0.0033 'International Tables Vol C Tables 4.2.6.8 and 6.1.1.4'
O O 0.0106 0.0060 'International Tables Vol C Tables 4.2.6.8 and 6.1.1.4'

loop_
_geom_angle_atom_site_label_1
_geom_angle_atom_site_label_2
_geom_angle_atom_site_label_3
_geom_angle
_geom_angle_site_symmetry_1
_geom_angle_site_symmetry_3
O10 Eu1 O11 78.6(5) 4_565 2_665
O10 Eu1 O9 85.5(5) 4_565 .
O10 Eu1 O14 79.8(5) 4_565 .
O10 Eu1 O12 105.9(5) 4_565 3_655
O10 Eu1 O8 147.9(5) 4_565 .
O10 Eu1 O7 156.0(4) 4_565 .
O10 Eu1 C22 170.5(5) 4_565 .
O10 Eu1 C29 89.2(5) 4_565 .
O10 Eu1 C36 87.3(5) 4_565 3_655
O11 Eu1 O9 99.3(5) 2_665 .
O11 Eu1 O14 154.3(5) 2_665 .
O11 Eu1 O12 86.9(5) 2_665 3_655
O11 Eu1 O8 133.2(5) 2_665 .
O11 Eu1 O7 79.7(5) 2_665 .
O11 Eu1 C22 107.3(5) 2_665 .
O11 Eu1 C29 82.7(5) 2_665 .
O11 Eu1 C36 88.4(5) 2_665 3_655
O9 Eu1 O14 92.8(5) . .
O9 Eu1 O8 84.5(5) . .
O9 Eu1 O7 88.0(5) . .
O9 Eu1 C22 86.2(5) . .
O9 Eu1 C29 18.1(5) . .
O9 Eu1 C36 168.2(5) . 3_655
O14 Eu1 O8 70.3(4) . .
O14 Eu1 O7 123.6(4) . .
O14 Eu1 C22 96.1(5) . .
O14 Eu1 C29 110.9(5) . .
O14 Eu1 C36 76.7(5) . 3_655
O12 Eu1 O9 168.0(5) 3_655 .
O12 Eu1 O14 85.7(5) 3_655 .
O12 Eu1 O8 83.9(5) 3_655 .
O12 Eu1 O7 83.0(5) 3_655 .
O12 Eu1 C22 82.2(5) 3_655 .
O12 Eu1 C29 159.6(5) 3_655 .
O12 Eu1 C36 19.4(5) 3_655 3_655
O8 Eu1 C22 26.0(4) . .
O8 Eu1 C29 90.6(5) . .
O8 Eu1 C36 96.8(5) . 3_655
O7 Eu1 O8 53.7(4) . .
O7 Eu1 C22 27.7(5) . .
O7 Eu1 C29 77.9(5) . .
O7 Eu1 C36 102.3(5) . 3_655
C22 Eu1 C29 84.3(5) . .
C22 Eu1 C36 100.2(5) . 3_655
C36 Eu1 C29 170.9(5) 3_655 .
O1 Eu2 O6 79.7(5) 3_554 .
O1 Eu2 O13 149.4(5) 3_554 .
O1 Eu2 O2 84.7(5) 3_554 .
O1 Eu2 O3 99.4(5) 3_554 4_554
O1 Eu2 O5 134.0(4) 3_554 .
O1 Eu2 C1 84.5(5) 3_554 .
O1 Eu2 C15 106.6(5) 3_554 .
O1 Eu2 C8 83.7(5) 3_554 4_554
O6 Eu2 C1 93.4(5) . .
O6 Eu2 C15 27.3(5) . .
O6 Eu2 C8 85.1(5) . 4_554
O13 Eu2 O6 124.1(5) . .
O13 Eu2 O5 72.8(5) . .
O13 Eu2 C1 75.9(5) . .
O13 Eu2 C15 97.2(5) . .
O13 Eu2 C8 114.6(5) . 4_554
O4 Eu2 O1 78.8(5) 2_554 3_554
O4 Eu2 O6 158.5(5) 2_554 .
O4 Eu2 O13 76.1(5) 2_554 .
O4 Eu2 O2 101.4(6) 2_554 .
O4 Eu2 O3 86.8(6) 2_554 4_554
O4 Eu2 O5 147.2(5) 2_554 .
O4 Eu2 C1 84.0(5) 2_554 .
O4 Eu2 C15 172.6(5) 2_554 .
O4 Eu2 C8 93.2(5) 2_554 4_554
O2 Eu2 O6 75.9(5) . .
O2 Eu2 O13 83.6(5) . .
O2 Eu2 O3 171.5(6) . 4_554
O2 Eu2 O5 85.3(5) . .
O2 Eu2 C1 17.7(5) . .
O2 Eu2 C15 74.4(6) . .
O2 Eu2 C8 159.2(5) . 4_554
O3 Eu2 O6 97.4(5) 4_554 .
O3 Eu2 O13 96.2(5) 4_554 .
O3 Eu2 O5 86.6(5) 4_554 .
O3 Eu2 C1 169.0(5) 4_554 .
O3 Eu2 C15 97.2(6) 4_554 .
O3 Eu2 C8 18.5(5) 4_554 4_554
O5 Eu2 O6 54.3(4) . .
O5 Eu2 C1 98.1(5) . .
O5 Eu2 C15 27.8(5) . .
O5 Eu2 C8 90.5(5) . 4_554
C15 Eu2 C1 91.4(5) . .
C15 Eu2 C8 92.5(5) . 4_554
C8 Eu2 C1 168.2(5) 4_554 .
C29 O10 Eu1 162.2(13) . 3_654
C1 O1 Eu2 177.6(13) . 4
C36 O11 Eu1 172.9(13) . 2_664
C29 O9 Eu1 126.4(12) . .
C15 O6 Eu2 91.2(11) . .
C36 O12 Eu1 123.0(12) . 4_564
C22 O8 Eu1 90.7(11) . .
C8 O4 Eu2 159.5(13) . 2
C22 O7 Eu1 95.0(10) . .
C1 O2 Eu2 128.8(13) . .
C8 O3 Eu2 126.0(13) . 3
C15 O5 Eu2 91.9(10) . .
O8 C22 Eu1 63.4(9) . .
O8 C22 O7 120.6(16) . .
O8 C22 C20 122.5(15) . .
O7 C22 Eu1 57.3(9) . .
O7 C22 C20 116.8(13) . .
C20 C22 Eu1 173.0(10) . .
O1 C1 Eu2 89.8(11) . .
O1 C1 O2 123.2(17) . .
O1 C1 C2 120.7(15) . .
O2 C1 Eu2 33.4(9) . .
O2 C1 C2 116.1(17) . .
C2 C1 Eu2 149.3(12) . .
C35 C30 C31 120.0 . .
C35 C30 C29 120.7(10) . .
C31 C30 C29 119.3(10) . .
C30 C35 H35 120.0 . .
C34 C35 C30 120.0 . .
C34 C35 H35 120.0 . .
C35 C34 C33 120.0 . .
C35 C34 C36 119.5(10) . .
C33 C34 C36 120.4(10) . .
C34 C33 H33 120.0 . .
C34 C33 C32 120.0 . .
C32 C33 H33 120.0 . .
C33 C32 N5 120.1(9) . .
C31 C32 C33 120.0 . .
C31 C32 N5 119.9(9) . .
C30 C31 H31 120.0 . .
C32 C31 C30 120.0 . .
C32 C31 H31 120.0 . .
O10 C29 Eu1 88.7(11) . .
O10 C29 C30 118.6(16) . .
O9 C29 Eu1 35.5(8) . .
O9 C29 O10 123.9(17) . .
O9 C29 C30 117.5(16) . .
C30 C29 Eu1 152.3(12) . .
O6 C15 Eu2 61.5(9) . .
O6 C15 O5 118.8(16) . .
O6 C15 C16 122.2(16) . .
O5 C15 Eu2 60.2(9) . .
O5 C15 C16 118.7(15) . .
C16 C15 Eu2 157.9(12) . .
O11 C36 Eu1 86.2(10) . 4_564
O11 C36 C34 119.0(15) . .
O12 C36 Eu1 37.6(8) . 4_564
O12 C36 O11 123.8(16) . .
O12 C36 C34 117.2(15) . .
C34 C36 Eu1 154.7(11) . 4_564
C3 C2 C1 120.1(10) . .
C3 C2 C7 120.0 . .
C7 C2 C1 119.9(10) . .
C2 C3 H3 120.0 . .
C4 C3 C2 120.0 . .
C4 C3 H3 120.0 . .
C5 C4 C3 120.0 . .
N1 C4 C3 119.0(10) . .
N1 C4 C5 121.0(10) . .
C4 C5 H5 120.0 . .
C4 C5 C6 120.0 . .
C6 C5 H5 120.0 . .
C5 C6 C8 121.2(9) . .
C7 C6 C5 120.0 . .
C7 C6 C8 118.7(10) . .
C2 C7 H7 120.0 . .
C6 C7 C2 120.0 . .
C6 C7 H7 120.0 . .
O4 C8 Eu2 86.8(11) . 3
O4 C8 O3 122.3(17) . .
O4 C8 C6 121.2(15) . .
O3 C8 Eu2 35.5(9) . 3
O3 C8 C6 116.4(17) . .
C6 C8 Eu2 151.9(12) . 3
C4 N1 H1 118.7 . .
C4 N1 C9 122.6(17) . .
C9 N1 H1 118.7 . .
C32 N5 H5A 108.9 . .
C32 N5 C37 124.2(16) . .
C37 N5 H5A 108.4 . .
C20 C21 H21 120.0 . .
C20 C21 C16 120.0 . .
C16 C21 H21 120.0 . .
C21 C20 C22 119.9(9) . .
C19 C20 C22 120.0(9) . .
C19 C20 C21 120.0 . .
C20 C19 H19 120.0 . .
C20 C19 C18 120.0 . .
C18 C19 H19 120.0 . .
C19 C18 N3 116.7(11) . .
C17 C18 C19 120.0 . .
C17 C18 N3 123.1(11) . .
C18 C17 H17 120.0 . .
C16 C17 C18 120.0 . .
C16 C17 H17 120.0 . .
C21 C16 C15 119.1(10) . .
C17 C16 C15 120.8(10) . .
C17 C16 C21 120.0 . .
C14 C10 C11 120.0 . .
C14 C10 C9 118.8(16) . .
C11 C10 C9 121.1(15) . .
C10 C14 H14 120.0 . .
C13 C14 C10 120.0 . .
C13 C14 H14 120.0 . .
C14 C13 H13 120.0 . .
C14 C13 N2 120.0 . .
N2 C13 H13 120.0 . .
C12 N2 C13 120.0 . .
N2 C12 H12 120.0 . .
N2 C12 C11 120.0 . .
C11 C12 H12 120.0 . .
C10 C11 H11 120.0 . .
C12 C11 C10 120.0 . .
C12 C11 H11 120.0 . .
C26 N4 C27 120.0 . .
N4 C26 H26 120.0 . .
N4 C26 C25 120.0 . .
C25 C26 H26 120.0 . .
C26 C25 H25 120.0 . .
C26 C25 C24 120.0 . .
C24 C25 H25 120.0 . .
C25 C24 C23 119.8(13) . .
C28 C24 C25 120.0 . .
C28 C24 C23 120.2(13) . .
C24 C28 H28 120.0 . .
C24 C28 C27 120.0 . .
C27 C28 H28 120.0 . .
N4 C27 H27 120.0 . .
C28 C27 N4 120.0 . .
C28 C27 H27 120.0 . .
C40 N6 C41 120.0 . .
N6 C40 H40 120.0 . .
C39 C40 N6 120.0 . .
C39 C40 H40 120.0 . .
C40 C39 H39 120.0 . .
C38 C39 C40 120.0 . .
C38 C39 H39 120.0 . .
C39 C38 C42 120.0 . .
C39 C38 C37 121.1(13) . .
C42 C38 C37 118.9(13) . .
C38 C42 H42 120.0 . .
C38 C42 C41 120.0 . .
C41 C42 H42 120.0 . .
N6 C41 H41 120.0 . .
C42 C41 N6 120.0 . .
C42 C41 H41 120.0 . .
C18 N3 H3A 118.6 . .
C18 N3 C23 122.8(18) . .
C23 N3 H3A 118.6 . .
C24 C23 H23A 107.9 . .
C24 C23 H23B 107.9 . .
N3 C23 C24 117.5(19) . .
N3 C23 H23A 107.9 . .
N3 C23 H23B 107.9 . .
H23A C23 H23B 107.2 . .
N1 C9 C10 109.8(17) . .
N1 C9 H9A 109.7 . .
N1 C9 H9B 109.7 . .
C10 C9 H9A 109.7 . .
C10 C9 H9B 109.7 . .
H9A C9 H9B 108.2 . .
N5 C37 C38 114.1(19) . .
N5 C37 H37A 108.7 . .
N5 C37 H37B 108.7 . .
C38 C37 H37A 108.7 . .
C38 C37 H37B 108.7 . .
H37A C37 H37B 107.6 . .

loop_
_geom_bond_atom_site_label_1
_geom_bond_atom_site_label_2
_geom_bond_distance
_geom_bond_site_symmetry_2
Eu1 O10 2.270(13) 4_565
Eu1 O11 2.285(12) 2_665
Eu1 O9 2.320(13) .
Eu1 O14 2.323(12) .
Eu1 O12 2.317(12) 3_655
Eu1 O8 2.492(12) .
Eu1 O7 2.354(12) .
Eu1 C22 2.787(18) .
Eu1 C29 3.219(18) .
Eu1 C36 3.182(17) 3_655
Eu2 O1 2.270(13) 3_554
Eu2 O6 2.418(13) .
Eu2 O13 2.376(13) .
Eu2 O4 2.269(14) 2_554
Eu2 O2 2.302(14) .
Eu2 O3 2.314(13) 4_554
Eu2 O5 2.389(11) .
Eu2 C1 3.254(17) .
Eu2 C15 2.751(18) .
Eu2 C8 3.221(17) 4_554
O10 C29 1.25(2) .
O1 C1 1.24(2) .
O11 C36 1.26(2) .
O9 C29 1.25(2) .
O6 C15 1.26(2) .
O12 C36 1.26(2) .
O8 C22 1.22(2) .
O4 C8 1.26(2) .
O7 C22 1.30(2) .
O2 C1 1.27(2) .
O3 C8 1.26(2) .
O5 C15 1.29(2) .
C22 C20 1.512(19) .
C1 C2 1.49(2) .
C30 C35 1.3900 .
C30 C31 1.3900 .
C30 C29 1.513(19) .
C35 H35 0.9300 .
C35 C34 1.3900 .
C34 C33 1.3900 .
C34 C36 1.493(19) .
C33 H33 0.9300 .
C33 C32 1.3900 .
C32 C31 1.3900 .
C32 N5 1.405(18) .
C31 H31 0.9300 .
C15 C16 1.490(19) .
C2 C3 1.3900 .
C2 C7 1.3900 .
C3 H3 0.9300 .
C3 C4 1.3900 .
C4 C5 1.3900 .
C4 N1 1.387(18) .
C5 H5 0.9300 .
C5 C6 1.3900 .
C6 C7 1.3900 .
C6 C8 1.507(19) .
C7 H7 0.9300 .
N1 H1 0.8600 .
N1 C9 1.43(3) .
N5 H5A 0.8601 .
N5 C37 1.42(3) .
C21 H21 0.9300 .
C21 C20 1.3900 .
C21 C16 1.3900 .
C20 C19 1.3900 .
C19 H19 0.9300 .
C19 C18 1.3900 .
C18 C17 1.3900 .
C18 N3 1.395(17) .
C17 H17 0.9300 .
C17 C16 1.3900 .
C10 C14 1.3900 .
C10 C11 1.3900 .
C10 C9 1.52(2) .
C14 H14 0.9300 .
C14 C13 1.3900 .
C13 H13 0.9300 .
C13 N2 1.3900 .
N2 C12 1.3900 .
C12 H12 0.9300 .
C12 C11 1.3900 .
C11 H11 0.9300 .
N4 C26 1.3900 .
N4 C27 1.3900 .
C26 H26 0.9300 .
C26 C25 1.3900 .
C25 H25 0.9300 .
C25 C24 1.3900 .
C24 C28 1.3900 .
C24 C23 1.55(2) .
C28 H28 0.9300 .
C28 C27 1.3900 .
C27 H27 0.9300 .
N6 C40 1.3900 .
N6 C41 1.3900 .
C40 H40 0.9300 .
C40 C39 1.3900 .
C39 H39 0.9300 .
C39 C38 1.3900 .
C38 C42 1.3900 .
C38 C37 1.56(3) .
C42 H42 0.9300 .
C42 C41 1.3900 .
C41 H41 0.9300 .
N3 H3A 0.8600 .
N3 C23 1.44(3) .
C23 H23A 0.9700 .
C23 H23B 0.9700 .
C9 H9A 0.9700 .
C9 H9B 0.9700 .
C37 H37A 0.9700 .
C37 H37B 0.9700 .
